data_9015945
loop_
_publ_author_name
'Boudjada, N.'
'Averbuch-Pouchot, M. T.'
'Durif, A.'

_publ_section_title
;
 Structure du trimetaphosphate-tellurate de sodium hexahydrate
 Te(OH)6(Na3P3O9)2(H2O)6
;
_journal_issue 3
_journal_name_full 'Acta Crystallographica, Section B'
_journal_page_first 645
_journal_page_last 647
_journal_paper_doi 10.1107/S0567740881003762
_journal_volume 37
_journal_year 1981
_chemical_formula_sum 'Na6 O30 P6 Te'
_space_group_IT_number 176
_symmetry_space_group_name_Hall '-P 6c'
_symmetry_space_group_name_H-M 'P 63/m'
_cell_angle_alpha 90
_cell_angle_beta 90
_cell_angle_gamma 120
_cell_length_a 11.67
_cell_length_b 11.67
_cell_length_c 12.12
_cell_formula_units_Z 2
_cell_volume 1429.470
_database_code_amcsd 0015925
_exptl_crystal_density_diffrn 2.164
_cod_duplicate_entry 1007243
_cod_original_formula_sum 'Te P6 Na6 O30'
_cod_database_code 9015945
_amcsd_formula_title Te(OH)6(Na3P3O9)2(H2O)6

loop_
_space_group_symop_operation_xyz
x,y,z
-x+y,-x,1/2-z
x-y,x,1/2+z
y,-x+y,-z
-y,x-y,z
x,y,1/2-z
-x,-y,1/2+z
x-y,x,-z
-x+y,-x,z
-y,x-y,1/2-z
y,-x+y,1/2+z
-x,-y,-z

loop_
_atom_site_label
_atom_site_fract_x
_atom_site_fract_y
_atom_site_fract_z
_atom_site_attached_hydrogens
Te1 0.00000 0.00000 0.00000 0
P1 0.49770 0.75050 0.49220 0
Na1 0.13000 0.55740 0.25000 0
Na2 0.12660 0.84650 0.25000 0
O1 0.24250 0.47960 0.12830 0
O2 0.40580 0.59700 0.52710 0
O3 0.61130 0.80000 0.57060 0
O4 0.86700 -0.00040 0.40610 1
O5 0.34870 0.02470 0.25000 2
O6 0.38670 0.34760 0.25000 2

loop_
_cod_related_entry_id
_cod_related_entry_database
_cod_related_entry_code
1 AMCSD 0015925
